data_7101309
loop_
_publ_author_name
'Guo, Xiaodan'
'Zhu, Guangshan'
'Li, Zhongyue'
'Sun, Fuxing'
'Yang, Zhenghong'
'Qiu, Shilun'

_publ_section_title
;
 A lanthanide metal--organic framework with high thermal stability and available
 Lewis-acid metal sites
;
_journal_coden_ASTM CHCOFS
_journal_issue 30
_journal_name_full
;
 Chemical Communications (Cambridge, United Kingdom)
;
_journal_page_first 3172
_journal_page_last 3174
_journal_paper_doi 10.1039/b605428e
_journal_year 2006
_chemical_formula_moiety 'C9 H3 Dy1 N0 O7'
_chemical_formula_sum 'C9 H3 Dy N0 O7'
_chemical_formula_weight 385.62
_space_group_IT_number 95
_symmetry_cell_setting tetragonal
_symmetry_space_group_name_Hall 'P 4cw 2c'
_symmetry_space_group_name_H-M 'P 43 2 2'
_atom_sites_solution_hydrogens geom
_atom_sites_solution_primary direct
_atom_sites_solution_secondary difmap
_audit_creation_method SHELXL-97
_cell_angle_alpha 90.00
_cell_angle_beta 90.00
_cell_angle_gamma 90.00
_cell_formula_units_Z 4
_cell_length_a 10.3131(4)
_cell_length_b 10.3131(4)
_cell_length_c 14.4950(13)
_cell_measurement_temperature 293(2)
_cell_volume 1541.69(16)
_computing_cell_refinement 'Bruker SMART'
_computing_data_collection 'Bruker SMART'
_computing_data_reduction 'Bruker SMART'
_computing_molecular_graphics 'SHELXS-97 (Sheldrick, 1990)'
_computing_publication_material 'SHELXL-97 (Sheldrick, 1997)'
_computing_structure_refinement 'SHELXL-97 (Sheldrick, 1997)'
_computing_structure_solution 'SHELXS-97 (Sheldrick, 1990)'
_diffrn_ambient_temperature 293(2)
_diffrn_measured_fraction_theta_full 0.939
_diffrn_measured_fraction_theta_max 0.939
_diffrn_measurement_device_type 'CCD area detector'
_diffrn_measurement_method 'phi and omega scans'
_diffrn_radiation_monochromator graphite
_diffrn_radiation_source 'fine-focus sealed tube'
_diffrn_radiation_type MoK\a
_diffrn_radiation_wavelength 0.71073
_diffrn_reflns_av_R_equivalents 0.0886
_diffrn_reflns_av_sigmaI/netI 0.0827
_diffrn_reflns_limit_h_max 12
_diffrn_reflns_limit_h_min -13
_diffrn_reflns_limit_k_max 13
_diffrn_reflns_limit_k_min -11
_diffrn_reflns_limit_l_max 18
_diffrn_reflns_limit_l_min -17
_diffrn_reflns_number 8873
_diffrn_reflns_theta_full 27.81
_diffrn_reflns_theta_max 27.81
_diffrn_reflns_theta_min 3.95
_diffrn_standards_decay_% 0
_diffrn_standards_interval_count 0
_diffrn_standards_interval_time .
_diffrn_standards_number 0
_exptl_absorpt_coefficient_mu 4.860
_exptl_absorpt_correction_T_max 0.02327
_exptl_absorpt_correction_T_min 0.02049
_exptl_absorpt_correction_type empirical
_exptl_absorpt_process_details SADABS
_exptl_crystal_colour colorless
_exptl_crystal_density_diffrn 1.661
_exptl_crystal_density_method 'not measured'
_exptl_crystal_description block
_exptl_crystal_F_000 716
_exptl_crystal_size_max 0.8
_exptl_crystal_size_mid 0.3
_exptl_crystal_size_min 0.3
_refine_diff_density_max 1.378
_refine_diff_density_min -1.962
_refine_diff_density_rms 0.187
_refine_ls_abs_structure_details 'Flack H D (1983), Acta Cryst. A39, 876-881'
_refine_ls_abs_structure_Flack 0.01(5)
_refine_ls_extinction_method none
_refine_ls_goodness_of_fit_ref 1.024
_refine_ls_matrix_type full
_refine_ls_number_parameters 80
_refine_ls_number_reflns 1696
_refine_ls_number_restraints 6
_refine_ls_restrained_S_all 1.023
_refine_ls_R_factor_all 0.0550
_refine_ls_R_factor_gt 0.0468
_refine_ls_shift/su_max 0.000
_refine_ls_shift/su_mean 0.000
_refine_ls_structure_factor_coef Fsqd
_refine_ls_weighting_details 'calc w=1/[\s^2^(Fo^2^)+(0.0361P)^2^+0.0000P] where P=(Fo^2^+2Fc^2^)/3'
_refine_ls_weighting_scheme calc
_refine_ls_wR_factor_gt 0.0902
_refine_ls_wR_factor_ref 0.0937
_reflns_number_gt 1542
_reflns_number_total 1696
_reflns_threshold_expression >2sigma(I)
_cod_data_source_file b605428e.txt
_cod_depositor_comments
;
The following automatic conversions were performed:
'_symmetry_cell_setting' value 'Tetragonal' changed to 'tetragonal'
according to '/home/saulius/struct/CIF-dictionaries/cif_core.dic'
dictionary named 'cif_core.dic' version 2.4.1 from 2010-06-29.

Automatic conversion script
Id: cif_fix_enum 1527 2010-12-29 10:47:43Z saulius 
;
_cod_original_sg_symbol_H-M P4322
_cod_original_formula_sum 'C9 H3 Dy1 N0 O7'
_cod_database_code 7101309

loop_
_symmetry_equiv_pos_as_xyz
'x, y, z'
'-x, -y, z+1/2'
'-y, x, z+3/4'
'y, -x, z+1/4'
'-x, y, -z'
'x, -y, -z+1/2'
'y, x, -z+1/4'
'-y, -x, -z+3/4'

loop_
_atom_site_label
_atom_site_type_symbol
_atom_site_fract_x
_atom_site_fract_y
_atom_site_fract_z
_atom_site_U_iso_or_equiv
_atom_site_adp_type
_atom_site_occupancy
_atom_site_symmetry_multiplicity
_atom_site_calc_flag
_atom_site_refinement_flags
Dy1 Dy 0.35089(4) 0.35089(4) 0.1250 0.01339(16) Uani 1 2 d S
O1 O 0.4287(7) 0.1647(7) 0.0589(4) 0.0325(17) Uani 1 1 d .
O3 O 0.4028(7) -0.2572(7) 0.2348(4) 0.036(2) Uani 1 1 d .
O4 O 0.1863(6) 0.1863(6) 0.1250 0.064(4) Uani 1 2 d S
C1 C 0.5000 0.1075(12) 0.0000 0.022(3) Uani 1 2 d S
C2 C 0.5000 -0.0377(13) 0.0000 0.020(3) Uani 1 2 d S
C3 C 0.4520(9) -0.1056(8) 0.0756(6) 0.022(2) Uani 1 1 d .
H3A H 0.4173 -0.0605 0.1253 0.027 Uiso 1 1 calc R
C4 C 0.4555(9) -0.2390(8) 0.0773(6) 0.0173(18) Uani 1 1 d U
C5 C 0.5000 -0.3079(13) 0.0000 0.024(3) Uani 1 2 d S
H5A H 0.5000 -0.3981 0.0000 0.029 Uiso 1 2 calc SR
C6 C 0.4103(9) -0.3162(9) 0.1600(6) 0.023(2) Uani 1 1 d .
O2 O 0.3876(7) -0.4310(6) 0.1497(5) 0.046(2) Uani 1 1 d .

loop_
_atom_site_aniso_label
_atom_site_aniso_U_11
_atom_site_aniso_U_22
_atom_site_aniso_U_33
_atom_site_aniso_U_23
_atom_site_aniso_U_13
_atom_site_aniso_U_12
Dy1 0.01507(19) 0.01507(19) 0.0100(2) 0.00038(19) -0.00038(19) 0.0026(2)
O1 0.043(4) 0.019(4) 0.035(4) -0.001(3) 0.023(3) 0.005(3)
O3 0.059(5) 0.040(5) 0.008(3) 0.003(3) 0.008(3) -0.009(4)
O4 0.033(4) 0.033(4) 0.128(11) -0.019(6) 0.019(6) -0.024(4)
C1 0.033(8) 0.010(6) 0.024(7) 0.000 0.001(6) 0.000
C2 0.038(8) 0.014(7) 0.008(6) 0.000 0.006(6) 0.000
C3 0.027(5) 0.021(5) 0.019(5) -0.005(4) 0.014(4) -0.002(4)
C4 0.028(5) 0.011(4) 0.012(4) 0.009(4) 0.004(4) -0.005(4)
C5 0.045(9) 0.006(6) 0.022(7) 0.000 0.006(7) 0.000
C6 0.027(5) 0.024(6) 0.018(5) 0.010(4) 0.003(4) -0.003(4)
O2 0.068(6) 0.014(3) 0.055(5) 0.005(3) 0.019(4) -0.003(4)

loop_
_atom_type_symbol
_atom_type_description
_atom_type_scat_dispersion_real
_atom_type_scat_dispersion_imag
_atom_type_scat_source
C C 0.0033 0.0016 'International Tables Vol C Tables 4.2.6.8 and 6.1.1.4'
H H 0.0000 0.0000 'International Tables Vol C Tables 4.2.6.8 and 6.1.1.4'
N N 0.0061 0.0033 'International Tables Vol C Tables 4.2.6.8 and 6.1.1.4'
O O 0.0106 0.0060 'International Tables Vol C Tables 4.2.6.8 and 6.1.1.4'
Dy Dy -0.1892 4.4098 'International Tables Vol C Tables 4.2.6.8 and 6.1.1.4'

loop_
_geom_angle_atom_site_label_1
_geom_angle_atom_site_label_2
_geom_angle_atom_site_label_3
_geom_angle
_geom_angle_site_symmetry_1
_geom_angle_site_symmetry_3
O1 Dy1 O1 139.6(3) . 7
O1 Dy1 O2 74.4(3) . 7_655
O1 Dy1 O2 145.5(2) 7 7_655
O1 Dy1 O2 145.5(2) . 1_565
O1 Dy1 O2 74.4(3) 7 1_565
O2 Dy1 O2 72.8(4) 7_655 1_565
O1 Dy1 O3 88.4(2) . 3_554
O1 Dy1 O3 86.4(2) 7 3_554
O2 Dy1 O3 103.5(3) 7_655 3_554
O2 Dy1 O3 88.8(3) 1_565 3_554
O1 Dy1 O3 86.4(2) . 6
O1 Dy1 O3 88.4(2) 7 6
O2 Dy1 O3 88.8(3) 7_655 6
O2 Dy1 O3 103.5(3) 1_565 6
O3 Dy1 O3 164.9(4) 3_554 6
O1 Dy1 O4 69.81(17) . .
O1 Dy1 O4 69.81(17) 7 .
O2 Dy1 O4 143.61(18) 7_655 .
O2 Dy1 O4 143.61(18) 1_565 .
O3 Dy1 O4 82.43(19) 3_554 .
O3 Dy1 O4 82.43(19) 6 .
C1 O1 Dy1 150.7(7) . .
C6 O3 Dy1 125.1(6) . 4
O1 C1 O1 124.7(12) . 5_655
O1 C1 C2 117.7(6) . .
O1 C1 C2 117.7(6) 5_655 .
C3 C2 C3 119.5(12) 5_655 .
C3 C2 C1 120.2(6) 5_655 .
C3 C2 C1 120.2(6) . .
C4 C3 C2 120.6(9) . .
C3 C4 C5 120.0(9) . .
C3 C4 C6 122.1(8) . .
C5 C4 C6 117.9(8) . .
C4 C5 C4 119.2(12) 5_655 .
O2 C6 O3 124.8(9) . .
O2 C6 C4 118.3(8) . .
O3 C6 C4 116.9(8) . .
C6 O2 Dy1 177.6(7) . 1_545

loop_
_geom_bond_atom_site_label_1
_geom_bond_atom_site_label_2
_geom_bond_distance
_geom_bond_site_symmetry_2
Dy1 O1 2.291(6) .
Dy1 O1 2.291(6) 7
Dy1 O2 2.309(7) 7_655
Dy1 O2 2.309(6) 1_565
Dy1 O3 2.314(6) 3_554
Dy1 O3 2.314(6) 6
Dy1 O4 2.401(9) .
O1 C1 1.272(8) .
O3 C6 1.245(11) .
O3 Dy1 2.314(6) 4
C1 O1 1.272(8) 5_655
C1 C2 1.497(17) .
C2 C3 1.391(11) 5_655
C2 C3 1.391(11) .
C3 C4 1.377(12) .
C4 C5 1.404(11) .
C4 C6 1.512(11) .
C5 C4 1.404(11) 5_655
C6 O2 1.217(11) .
O2 Dy1 2.309(6) 1_545
